data_7023991
loop_
_publ_author_name
'Herchel, Radovan'
'Tr\'avn\'i\<cek, Zden\<ek'

_publ_section_title
;
 5-Aminotetrazole induces spin crossover in iron(iii) pentadentate Schiff
 base complexes: experimental and theoretical investigations.
;
_journal_issue 46
_journal_name_full 'Dalton transactions (Cambridge, England : 2003)'
_journal_page_first 16279
_journal_page_last 16288
_journal_paper_doi 10.1039/c3dt52301b
_journal_volume 42
_journal_year 2013
_chemical_formula_moiety 'C20 H23 Fe N8 O2'
_chemical_formula_sum 'C20 H23 Fe N8 O2'
_chemical_formula_weight 463.31
_chemical_name_systematic
; 
 ? 
;
_space_group_IT_number 29
_symmetry_cell_setting orthorhombic
_symmetry_space_group_name_Hall 'P 2c -2ac'
_symmetry_space_group_name_H-M 'P c a 21'
_atom_sites_solution_hydrogens difmap
_atom_sites_solution_primary direct
_atom_sites_solution_secondary difmap
_audit_creation_method SHELXL-97
_cell_angle_alpha 90.00
_cell_angle_beta 90.00
_cell_angle_gamma 90.00
_cell_formula_units_Z 4
_cell_length_a 13.8634(6)
_cell_length_b 7.9011(3)
_cell_length_c 18.1937(6)
_cell_measurement_reflns_used 9162
_cell_measurement_temperature 100(2)
_cell_measurement_theta_max 33.24
_cell_measurement_theta_min 2.96
_cell_volume 1992.87(13)
_computing_cell_refinement
;
CrysAlis RED, Oxford Diffraction Ltd.,
Version 1.171.33.52 (release 06-11-2009 CrysAlis171 .NET)
(compiled Nov  6 2009,16:24:50)
;
_computing_data_collection
;
CrysAlis CCD, Oxford Diffraction Ltd.,
Version 1.171.33.52 (release 06-11-2009 CrysAlis171 .NET)
(compiled Nov  6 2009,16:24:50)
;
_computing_data_reduction
;
CrysAlis RED, Oxford Diffraction Ltd.,
Version 1.171.33.52 (release 06-11-2009 CrysAlis171 .NET)
(compiled Nov  6 2009,16:24:50)
;
_computing_structure_refinement 'SHELXL-97 (Sheldrick, 1997)'
_computing_structure_solution 'SHELXS-97 (Sheldrick, 1990)'
_diffrn_ambient_temperature 100(2)
_diffrn_detector_area_resol_mean 8.3611
_diffrn_measured_fraction_theta_full 0.998
_diffrn_measured_fraction_theta_max 0.998
_diffrn_measurement_device_type 'Xcalibur, Sapphire2, large Be window'
_diffrn_measurement_method '\w scans'
_diffrn_radiation_monochromator graphite
_diffrn_radiation_source 'Enhance (Mo) X-ray Source'
_diffrn_radiation_type MoK\a
_diffrn_radiation_wavelength 0.71073
_diffrn_reflns_av_R_equivalents 0.0529
_diffrn_reflns_av_sigmaI/netI 0.0358
_diffrn_reflns_limit_h_max 16
_diffrn_reflns_limit_h_min -14
_diffrn_reflns_limit_k_max 8
_diffrn_reflns_limit_k_min -9
_diffrn_reflns_limit_l_max 21
_diffrn_reflns_limit_l_min -21
_diffrn_reflns_number 12351
_diffrn_reflns_theta_full 25.00
_diffrn_reflns_theta_max 25.00
_diffrn_reflns_theta_min 2.97
_exptl_absorpt_coefficient_mu 0.794
_exptl_absorpt_correction_T_max 0.8573
_exptl_absorpt_correction_T_min 0.8262
_exptl_absorpt_correction_type multi-scan
_exptl_absorpt_process_details
;
CrysAlis RED, Oxford Diffraction Ltd.,
Version 1.171.33.52 (release 06-11-2009 CrysAlis171 .NET)
(compiled Nov  6 2009,16:24:50)
Empirical absorption correction using spherical harmonics,
 implemented in SCALE3 ABSPACK scaling algorithm.
;
_exptl_crystal_colour dark-green
_exptl_crystal_density_diffrn 1.544
_exptl_crystal_density_method 'not measured'
_exptl_crystal_description prism
_exptl_crystal_F_000 964
_exptl_crystal_size_max 0.25
_exptl_crystal_size_mid 0.20
_exptl_crystal_size_min 0.20
_refine_diff_density_max 0.690
_refine_diff_density_min -0.378
_refine_diff_density_rms 0.062
_refine_ls_abs_structure_details 'Flack H D (1983), Acta Cryst. A39, 876-881'
_refine_ls_abs_structure_Flack 0.007(17)
_refine_ls_extinction_method none
_refine_ls_goodness_of_fit_ref 0.997
_refine_ls_hydrogen_treatment mixed
_refine_ls_matrix_type full
_refine_ls_number_parameters 289
_refine_ls_number_reflns 3480
_refine_ls_number_restraints 1
_refine_ls_restrained_S_all 0.997
_refine_ls_R_factor_all 0.0399
_refine_ls_R_factor_gt 0.0350
_refine_ls_shift/su_max 0.000
_refine_ls_shift/su_mean 0.000
_refine_ls_structure_factor_coef Fsqd
_refine_ls_weighting_details 'calc w=1/[\s^2^(Fo^2^)+(0.0630P)^2^+0.0000P] where P=(Fo^2^+2Fc^2^)/3'
_refine_ls_weighting_scheme calc
_refine_ls_wR_factor_gt 0.0853
_refine_ls_wR_factor_ref 0.0873
_reflns_number_gt 3129
_reflns_number_total 3480
_reflns_threshold_expression >2sigma(I)
_cod_data_source_file c3dt52301b.txt
_cod_data_source_block r
_cod_original_cell_volume 1992.86(12)
_cod_database_code 7023991

loop_
_symmetry_equiv_pos_as_xyz
'x, y, z'
'-x, -y, z+1/2'
'-x+1/2, y, z+1/2'
'x+1/2, -y, z'

loop_
_atom_site_label
_atom_site_type_symbol
_atom_site_fract_x
_atom_site_fract_y
_atom_site_fract_z
_atom_site_U_iso_or_equiv
_atom_site_adp_type
_atom_site_occupancy
_atom_site_symmetry_multiplicity
_atom_site_calc_flag
_atom_site_refinement_flags
Fe1 Fe 0.23005(3) 0.70748(5) 0.21672(3) 0.01677(12) Uani 1 1 d .
O1 O 0.24955(15) 0.5846(3) 0.30535(12) 0.0197(5) Uani 1 1 d .
O2 O 0.25492(16) 0.9103(3) 0.26757(13) 0.0208(5) Uani 1 1 d .
N1 N 0.09592(18) 0.7500(3) 0.23493(13) 0.0203(6) Uani 1 1 d .
N2 N 0.2071(2) 0.8413(4) 0.12428(15) 0.0207(6) Uani 1 1 d .
H2B H 0.227(2) 0.939(5) 0.142(2) 0.025 Uiso 1 1 d .
N3 N 0.3677(2) 0.6885(3) 0.19444(13) 0.0187(6) Uani 1 1 d .
N4 N 0.20236(19) 0.4884(4) 0.16561(14) 0.0193(6) Uani 1 1 d .
N5 N 0.1423(2) 0.4719(3) 0.10646(15) 0.0266(6) Uani 1 1 d .
N6 N 0.1446(2) 0.3138(3) 0.08530(16) 0.0281(7) Uani 1 1 d .
N7 N 0.2056(2) 0.2239(3) 0.12881(16) 0.0257(6) Uani 1 1 d .
N8 N 0.3077(2) 0.2963(4) 0.22886(17) 0.0283(7) Uani 1 1 d .
H8C H 0.311(3) 0.374(5) 0.262(2) 0.034 Uiso 1 1 d .
H8D H 0.305(3) 0.191(5) 0.241(2) 0.034 Uiso 1 1 d .
C1 C 0.1818(2) 0.5428(4) 0.35289(16) 0.0186(6) Uani 1 1 d .
C2 C 0.2091(2) 0.4429(4) 0.41427(17) 0.0205(7) Uani 1 1 d .
H2A H 0.2747 0.4109 0.4197 0.025 Uiso 1 1 calc R
C3 C 0.1432(3) 0.3913(4) 0.46606(17) 0.0246(8) Uani 1 1 d .
H3A H 0.1637 0.3220 0.5058 0.030 Uiso 1 1 calc R
C4 C 0.0460(3) 0.4400(4) 0.46094(19) 0.0261(8) Uani 1 1 d .
H4A H 0.0006 0.4057 0.4972 0.031 Uiso 1 1 calc R
C5 C 0.0180(2) 0.5374(4) 0.40277(19) 0.0262(8) Uani 1 1 d .
H5A H -0.0477 0.5706 0.3992 0.031 Uiso 1 1 calc R
C6 C 0.0832(2) 0.5906(4) 0.34772(17) 0.0202(7) Uani 1 1 d .
C7 C 0.0465(2) 0.6969(4) 0.29025(18) 0.0216(7) Uani 1 1 d .
H7A H -0.0191 0.7307 0.2932 0.026 Uiso 1 1 calc R
C8 C 0.0532(2) 0.8762(4) 0.18546(18) 0.0264(7) Uani 1 1 d .
H8A H 0.0631 0.9915 0.2054 0.032 Uiso 1 1 calc R
H8B H -0.0170 0.8561 0.1804 0.032 Uiso 1 1 calc R
C9 C 0.1021(2) 0.8593(4) 0.11192(19) 0.0270(8) Uani 1 1 d .
H9A H 0.0769 0.7588 0.0856 0.032 Uiso 1 1 calc R
H9B H 0.0890 0.9607 0.0815 0.032 Uiso 1 1 calc R
C10 C 0.2596(3) 0.7983(4) 0.05605(19) 0.0267(8) Uani 1 1 d .
H10A H 0.2474 0.8879 0.0191 0.032 Uiso 1 1 calc R
H10B H 0.2335 0.6910 0.0363 0.032 Uiso 1 1 calc R
C11 C 0.3673(3) 0.7795(4) 0.06629(18) 0.0241(7) Uani 1 1 d .
H11A H 0.3937 0.8886 0.0839 0.029 Uiso 1 1 calc R
H11B H 0.3970 0.7553 0.0179 0.029 Uiso 1 1 calc R
C12 C 0.3967(2) 0.6396(4) 0.12050(17) 0.0218(7) Uani 1 1 d .
H12A H 0.3652 0.5317 0.1068 0.026 Uiso 1 1 calc R
H12B H 0.4675 0.6227 0.1187 0.026 Uiso 1 1 calc R
C13 C 0.4346(2) 0.7424(4) 0.23794(17) 0.0219(7) Uani 1 1 d .
H13A H 0.4996 0.7166 0.2258 0.026 Uiso 1 1 calc R
C14 C 0.4170(2) 0.8394(4) 0.30402(17) 0.0206(7) Uani 1 1 d .
C15 C 0.3280(2) 0.9229(4) 0.31456(17) 0.0207(7) Uani 1 1 d .
C16 C 0.3186(3) 1.0319(4) 0.37538(16) 0.0252(7) Uani 1 1 d .
H16A H 0.2587 1.0866 0.3844 0.030 Uiso 1 1 calc R
C17 C 0.3955(3) 1.0601(4) 0.42205(17) 0.0303(8) Uani 1 1 d .
H17A H 0.3881 1.1353 0.4624 0.036 Uiso 1 1 calc R
C18 C 0.4833(3) 0.9803(4) 0.4107(2) 0.0322(9) Uani 1 1 d .
H18A H 0.5355 0.9997 0.4435 0.039 Uiso 1 1 calc R
C19 C 0.4943(3) 0.8729(4) 0.35201(18) 0.0265(7) Uani 1 1 d .
H19A H 0.5550 0.8205 0.3436 0.032 Uiso 1 1 calc R
C20 C 0.2397(2) 0.3363(4) 0.17683(19) 0.0223(7) Uani 1 1 d .

loop_
_atom_site_aniso_label
_atom_site_aniso_U_11
_atom_site_aniso_U_22
_atom_site_aniso_U_33
_atom_site_aniso_U_23
_atom_site_aniso_U_13
_atom_site_aniso_U_12
Fe1 0.0221(2) 0.0148(2) 0.0134(2) -0.0003(2) 0.0012(2) 0.00058(16)
O1 0.0252(11) 0.0169(11) 0.0170(11) 0.0045(9) 0.0016(9) 0.0007(9)
O2 0.0316(12) 0.0137(11) 0.0169(11) -0.0002(9) 0.0003(9) 0.0022(9)
N1 0.0216(13) 0.0191(13) 0.0201(18) -0.0005(10) -0.0020(11) 0.0023(10)
N2 0.0308(15) 0.0171(14) 0.0143(13) -0.0011(11) 0.0010(12) 0.0037(12)
N3 0.0259(14) 0.0157(13) 0.0146(14) -0.0009(10) 0.0001(10) -0.0010(10)
N4 0.0212(13) 0.0242(15) 0.0124(12) -0.0008(11) -0.0005(11) 0.0021(11)
N5 0.0293(16) 0.0242(15) 0.0262(15) -0.0032(13) -0.0029(12) -0.0026(12)
N6 0.0319(17) 0.0238(15) 0.0285(15) -0.0033(13) -0.0037(13) 0.0008(12)
N7 0.0321(16) 0.0199(15) 0.0252(16) -0.0027(13) 0.0011(13) -0.0017(12)
N8 0.0390(15) 0.0224(14) 0.0233(19) 0.0002(13) -0.0031(15) 0.0064(12)
C1 0.0279(17) 0.0142(15) 0.0137(14) -0.0052(12) 0.0017(13) -0.0008(13)
C2 0.0303(18) 0.0175(16) 0.0138(15) -0.0023(13) -0.0022(13) 0.0032(13)
C3 0.041(2) 0.0194(16) 0.0130(15) -0.0003(13) 0.0016(13) 0.0005(16)
C4 0.040(2) 0.0237(16) 0.0148(15) -0.0020(14) 0.0078(14) -0.0061(16)
C5 0.0258(18) 0.0243(18) 0.0286(19) -0.0060(15) 0.0036(15) 0.0007(14)
C6 0.0272(16) 0.0169(15) 0.0163(15) -0.0023(13) 0.0028(13) -0.0017(12)
C7 0.0218(16) 0.0218(18) 0.0213(17) -0.0043(14) -0.0004(13) 0.0026(13)
C8 0.0297(18) 0.0242(17) 0.0254(16) 0.0025(15) 0.0007(15) 0.0073(14)
C9 0.0338(19) 0.0268(18) 0.0204(17) 0.0032(15) -0.0035(15) 0.0057(15)
C10 0.040(2) 0.0244(19) 0.0157(17) -0.0005(14) 0.0027(15) 0.0015(15)
C11 0.0341(18) 0.0233(17) 0.0151(15) -0.0003(14) 0.0079(14) -0.0011(15)
C12 0.0258(17) 0.0238(17) 0.0158(15) -0.0011(14) 0.0067(14) -0.0029(14)
C13 0.0248(17) 0.0183(16) 0.0224(19) 0.0021(12) 0.0000(13) 0.0007(13)
C14 0.0334(18) 0.0128(14) 0.0156(15) 0.0019(13) -0.0013(14) -0.0036(13)
C15 0.0351(18) 0.0136(15) 0.0134(14) 0.0054(12) -0.0017(13) -0.0024(13)
C16 0.043(2) 0.0188(17) 0.0137(15) -0.0015(13) 0.0031(14) -0.0011(15)
C17 0.062(2) 0.0170(17) 0.0122(15) 0.0012(13) -0.0023(16) -0.0056(17)
C18 0.051(2) 0.026(2) 0.0198(17) 0.0018(15) -0.0148(17) -0.0097(17)
C19 0.0356(19) 0.0197(16) 0.0242(17) 0.0049(15) -0.0068(15) -0.0023(15)
C20 0.0257(17) 0.0215(17) 0.0196(18) 0.0004(14) 0.0018(14) 0.0004(14)

loop_
_atom_type_symbol
_atom_type_description
_atom_type_scat_dispersion_real
_atom_type_scat_dispersion_imag
_atom_type_scat_source
C C 0.0033 0.0016 'International Tables Vol C Tables 4.2.6.8 and 6.1.1.4'
H H 0.0000 0.0000 'International Tables Vol C Tables 4.2.6.8 and 6.1.1.4'
N N 0.0061 0.0033 'International Tables Vol C Tables 4.2.6.8 and 6.1.1.4'
O O 0.0106 0.0060 'International Tables Vol C Tables 4.2.6.8 and 6.1.1.4'
Fe Fe 0.3463 0.8444 'International Tables Vol C Tables 4.2.6.8 and 6.1.1.4'

loop_
_geom_angle_atom_site_label_1
_geom_angle_atom_site_label_2
_geom_angle_atom_site_label_3
_geom_angle
O2 Fe1 O1 89.54(10)
O2 Fe1 N1 86.76(10)
O1 Fe1 N1 94.64(10)
O2 Fe1 N3 89.34(10)
O1 Fe1 N3 89.88(10)
N1 Fe1 N3 174.00(10)
O2 Fe1 N4 178.20(11)
O1 Fe1 N4 88.83(10)
N1 Fe1 N4 92.63(11)
N3 Fe1 N4 91.40(10)
O2 Fe1 N2 89.57(11)
O1 Fe1 N2 178.59(11)
N1 Fe1 N2 84.21(11)
N3 Fe1 N2 91.21(11)
N4 Fe1 N2 92.05(11)
C1 O1 Fe1 125.7(2)
C15 O2 Fe1 121.30(19)
C7 N1 C8 119.1(3)
C7 N1 Fe1 126.4(2)
C8 N1 Fe1 113.8(2)
C9 N2 C10 112.2(3)
C9 N2 Fe1 109.4(2)
C10 N2 Fe1 120.3(2)
C9 N2 H2B 106(2)
C10 N2 H2B 111(2)
Fe1 N2 H2B 96(3)
C13 N3 C12 117.1(3)
C13 N3 Fe1 123.2(2)
C12 N3 Fe1 118.8(2)
C20 N4 N5 105.8(3)
C20 N4 Fe1 129.7(2)
N5 N4 Fe1 124.4(2)
N6 N5 N4 107.9(3)
N5 N6 N7 110.1(3)
C20 N7 N6 104.7(3)
C20 N8 H8C 111(3)
C20 N8 H8D 111(3)
H8C N8 H8D 121(4)
O1 C1 C6 125.1(3)
O1 C1 C2 117.8(3)
C6 C1 C2 117.1(3)
C3 C2 C1 121.9(3)
C3 C2 H2A 119.1
C1 C2 H2A 119.1
C2 C3 C4 120.7(3)
C2 C3 H3A 119.6
C4 C3 H3A 119.6
C5 C4 C3 118.6(3)
C5 C4 H4A 120.7
C3 C4 H4A 120.7
C4 C5 C6 122.4(3)
C4 C5 H5A 118.8
C6 C5 H5A 118.8
C5 C6 C1 119.3(3)
C5 C6 C7 117.6(3)
C1 C6 C7 123.0(3)
N1 C7 C6 124.9(3)
N1 C7 H7A 117.6
C6 C7 H7A 117.6
N1 C8 C9 107.7(2)
N1 C8 H8A 110.2
C9 C8 H8A 110.2
N1 C8 H8B 110.2
C9 C8 H8B 110.2
H8A C8 H8B 108.5
N2 C9 C8 108.4(3)
N2 C9 H9A 110.0
C8 C9 H9A 110.0
N2 C9 H9B 110.0
C8 C9 H9B 110.0
H9A C9 H9B 108.4
N2 C10 C11 113.9(3)
N2 C10 H10A 108.8
C11 C10 H10A 108.8
N2 C10 H10B 108.8
C11 C10 H10B 108.8
H10A C10 H10B 107.7
C10 C11 C12 114.4(3)
C10 C11 H11A 108.7
C12 C11 H11A 108.7
C10 C11 H11B 108.7
C12 C11 H11B 108.7
H11A C11 H11B 107.6
N3 C12 C11 109.1(2)
N3 C12 H12A 109.9
C11 C12 H12A 109.9
N3 C12 H12B 109.9
C11 C12 H12B 109.9
H12A C12 H12B 108.3
N3 C13 C14 124.3(3)
N3 C13 H13A 117.9
C14 C13 H13A 117.9
C19 C14 C15 119.5(3)
C19 C14 C13 119.1(3)
C15 C14 C13 120.5(3)
O2 C15 C16 118.7(3)
O2 C15 C14 122.9(3)
C16 C15 C14 118.3(3)
C17 C16 C15 120.7(3)
C17 C16 H16A 119.7
C15 C16 H16A 119.7
C16 C17 C18 120.9(3)
C16 C17 H17A 119.6
C18 C17 H17A 119.6
C19 C18 C17 119.7(3)
C19 C18 H18A 120.2
C17 C18 H18A 120.2
C18 C19 C14 120.9(3)
C18 C19 H19A 119.5
C14 C19 H19A 119.5
N4 C20 N7 111.5(3)
N4 C20 N8 125.7(3)
N7 C20 N8 122.8(3)

loop_
_geom_bond_atom_site_label_1
_geom_bond_atom_site_label_2
_geom_bond_distance
Fe1 O2 1.882(2)
Fe1 O1 1.902(2)
Fe1 N1 1.918(3)
Fe1 N3 1.957(3)
Fe1 N4 2.002(3)
Fe1 N2 2.012(3)
O1 C1 1.318(4)
O2 C15 1.330(4)
N1 C7 1.288(4)
N1 C8 1.467(4)
N2 C9 1.481(4)
N2 C10 1.478(4)
N2 H2B 0.88(4)
N3 C13 1.291(4)
N3 C12 1.456(4)
N4 C20 1.324(4)
N4 N5 1.367(4)
N5 N6 1.307(4)
N6 N7 1.359(4)
N7 C20 1.332(5)
N8 C20 1.373(5)
N8 H8C 0.86(4)
N8 H8D 0.86(4)
C1 C6 1.422(4)
C1 C2 1.418(4)
C2 C3 1.374(5)
C2 H2A 0.9500
C3 C4 1.405(5)
C3 H3A 0.9500
C4 C5 1.365(5)
C4 H4A 0.9500
C5 C6 1.413(5)
C5 H5A 0.9500
C6 C7 1.435(4)
C7 H7A 0.9500
C8 C9 1.506(5)
C8 H8A 0.9900
C8 H8B 0.9900
C9 H9A 0.9900
C9 H9B 0.9900
C10 C11 1.511(5)
C10 H10A 0.9900
C10 H10B 0.9900
C11 C12 1.537(4)
C11 H11A 0.9900
C11 H11B 0.9900
C12 H12A 0.9900
C12 H12B 0.9900
C13 C14 1.446(4)
C13 H13A 0.9500
C14 C19 1.408(4)
C14 C15 1.412(5)
C15 C16 1.408(4)
C16 C17 1.381(5)
C16 H16A 0.9500
C17 C18 1.386(5)
C17 H17A 0.9500
C18 C19 1.373(5)
C18 H18A 0.9500
C19 H19A 0.9500

loop_
_geom_hbond_atom_site_label_D
_geom_hbond_atom_site_label_H
_geom_hbond_atom_site_label_A
_geom_hbond_distance_DH
_geom_hbond_distance_HA
_geom_hbond_distance_DA
_geom_hbond_angle_DHA
_geom_hbond_site_symmetry_A
N8 H8C O1 0.86(4) 2.03(4) 2.788(4) 147(4) .
N2 H2B N7 0.88(4) 2.28(4) 3.024(4) 141(3) 1_565
N8 H8D O2 0.86(4) 2.38(4) 3.214(4) 166(4) 1_545
